data_4331689
loop_
_publ_author_name
'Xiaojie Wang'
'Zhenbo Mo'
'Jie Xiao'
'Liang Deng'

_publ_section_title
;
 Monomeric Bis(anilido)iron(II) Complexes with N-Heterocyclic Carbene
 Ligation: Synthesis, Characterization, and Redox Reactivity toward Aryl
 Halides
;
_journal_name_full 'Inorganic Chemistry'
_journal_page_first 59
_journal_page_last 65
_journal_paper_doi 10.1021/ic301894e
_journal_volume 52
_journal_year 2013
_chemical_formula_sum 'C34 H52 Fe N6'
_chemical_formula_weight 600.67
_chemical_name_systematic
; 
 ? 
;
_space_group_IT_number 15
_symmetry_cell_setting monoclinic
_symmetry_space_group_name_Hall '-C 2yc'
_symmetry_space_group_name_H-M 'C 1 2/c 1'
_atom_sites_solution_hydrogens geom
_atom_sites_solution_primary direct
_atom_sites_solution_secondary difmap
_audit_creation_method SHELXL-97
_cell_angle_alpha 90.00
_cell_angle_beta 100.219(2)
_cell_angle_gamma 90.00
_cell_formula_units_Z 4
_cell_length_a 17.095(2)
_cell_length_b 9.4499(11)
_cell_length_c 20.360(2)
_cell_measurement_reflns_used 9569
_cell_measurement_temperature 133(2)
_cell_measurement_theta_max 55.077
_cell_measurement_theta_min 4.842
_cell_volume 3236.9(6)
_computing_cell_refinement 'Bruker SAINT'
_computing_data_collection 'Bruker APEX2'
_computing_data_reduction 'Bruker SAINT'
_computing_molecular_graphics 'Bruker SHELXTL'
_computing_publication_material 'Bruker SHELXTL'
_computing_structure_refinement 'SHELXL-97 (Sheldrick, 2008)'
_computing_structure_solution 'SHELXS-97 (Sheldrick, 2008)'
_diffrn_ambient_temperature 133(2)
_diffrn_measured_fraction_theta_full 0.994
_diffrn_measured_fraction_theta_max 0.994
_diffrn_measurement_device_type 'Bruker APEX-II CCD'
_diffrn_measurement_method '\f and \w scans'
_diffrn_radiation_monochromator graphite
_diffrn_radiation_source 'fine-focus sealed tube'
_diffrn_radiation_type MoK\a
_diffrn_radiation_wavelength 0.71073
_diffrn_reflns_av_R_equivalents 0.0154
_diffrn_reflns_av_sigmaI/netI 0.0164
_diffrn_reflns_limit_h_max 21
_diffrn_reflns_limit_h_min -21
_diffrn_reflns_limit_k_max 9
_diffrn_reflns_limit_k_min -11
_diffrn_reflns_limit_l_max 25
_diffrn_reflns_limit_l_min -25
_diffrn_reflns_number 11156
_diffrn_reflns_theta_full 26.00
_diffrn_reflns_theta_max 26.00
_diffrn_reflns_theta_min 2.03
_exptl_absorpt_coefficient_mu 0.498
_exptl_absorpt_correction_T_max 0.7456
_exptl_absorpt_correction_T_min 0.6776
_exptl_absorpt_correction_type multi-scan
_exptl_absorpt_process_details sadabs
_exptl_crystal_colour pale_yellow
_exptl_crystal_density_diffrn 1.233
_exptl_crystal_description prismatic
_exptl_crystal_F_000 1296
_exptl_crystal_size_max 0.341
_exptl_crystal_size_mid 0.211
_exptl_crystal_size_min 0.169
_refine_diff_density_max 0.303
_refine_diff_density_min -0.252
_refine_diff_density_rms 0.045
_refine_ls_extinction_expression Fc^*^=kFc[1+0.001xFc^2^\l^3^/sin(2\q)]^-1/4^
_refine_ls_extinction_method SHELXL
_refine_ls_goodness_of_fit_ref 1.068
_refine_ls_hydrogen_treatment mixed
_refine_ls_matrix_type full
_refine_ls_number_parameters 197
_refine_ls_number_reflns 3151
_refine_ls_number_restraints 0
_refine_ls_restrained_S_all 1.068
_refine_ls_R_factor_all 0.0278
_refine_ls_R_factor_gt 0.0269
_refine_ls_shift/su_max 0.001
_refine_ls_shift/su_mean 0.000
_refine_ls_structure_factor_coef Fsqd
_refine_ls_weighting_details 'calc w=1/[\s^2^(Fo^2^)+(0.0345P)^2^+3.7839P] where P=(Fo^2^+2Fc^2^)/3'
_refine_ls_weighting_scheme calc
_refine_ls_wR_factor_gt 0.0733
_refine_ls_wR_factor_ref 0.0741
_reflns_number_gt 3031
_reflns_number_total 3151
_reflns_threshold_expression >2sigma(I)
_cod_data_source_file ic301894e_si_002_1.cif
_cod_data_source_block 1
_cod_original_cell_volume 3236.9(7)
_cod_database_code 4331689

loop_
_symmetry_equiv_pos_as_xyz
'x, y, z'
'-x, y, -z+1/2'
'x+1/2, y+1/2, z'
'-x+1/2, y+1/2, -z+1/2'
'-x, -y, -z'
'x, -y, z-1/2'
'-x+1/2, -y+1/2, -z'
'x+1/2, -y+1/2, z-1/2'

loop_
_atom_site_label
_atom_site_type_symbol
_atom_site_fract_x
_atom_site_fract_y
_atom_site_fract_z
_atom_site_U_iso_or_equiv
_atom_site_adp_type
_atom_site_occupancy
_atom_site_symmetry_multiplicity
_atom_site_calc_flag
_atom_site_refinement_flags
Fe1 Fe 0.0000 0.42562(3) 0.7500 0.01275(10) Uani 1 2 d S
N1 N 0.15333(6) 0.56229(11) 0.84255(5) 0.0151(2) Uani 1 1 d .
N2 N 0.13457(6) 0.64551(11) 0.74283(5) 0.0148(2) Uani 1 1 d .
N3 N 0.02474(7) 0.31105(12) 0.67373(6) 0.0172(2) Uani 1 1 d .
C1 C 0.10122(7) 0.55839(13) 0.78342(6) 0.0141(2) Uani 1 1 d .
C2 C 0.20699(8) 0.70170(14) 0.77559(7) 0.0175(3) Uani 1 1 d .
C3 C 0.21839(8) 0.64915(14) 0.83839(7) 0.0180(3) Uani 1 1 d .
C4 C 0.28684(9) 0.67634(18) 0.89372(7) 0.0291(3) Uani 1 1 d .
H4A H 0.3154 0.5876 0.9060 0.044 Uiso 1 1 calc R
H4B H 0.2670 0.7141 0.9325 0.044 Uiso 1 1 calc R
H4C H 0.3230 0.7451 0.8789 0.044 Uiso 1 1 calc R
C5 C 0.26008(9) 0.79844(17) 0.74537(7) 0.0249(3) Uani 1 1 d .
H5A H 0.2355 0.8923 0.7387 0.037 Uiso 1 1 calc R
H5B H 0.2680 0.7603 0.7023 0.037 Uiso 1 1 calc R
H5C H 0.3115 0.8062 0.7753 0.037 Uiso 1 1 calc R
C6 C 0.09243(8) 0.68036(15) 0.67487(6) 0.0191(3) Uani 1 1 d .
H6 H 0.0402 0.6298 0.6689 0.023 Uiso 1 1 calc R
C7 C 0.13543(10) 0.62510(19) 0.62080(7) 0.0307(4) Uani 1 1 d .
H7A H 0.1849 0.6782 0.6219 0.046 Uiso 1 1 calc R
H7B H 0.1014 0.6370 0.5771 0.046 Uiso 1 1 calc R
H7C H 0.1477 0.5245 0.6286 0.046 Uiso 1 1 calc R
C8 C 0.07343(11) 0.83756(18) 0.66792(9) 0.0361(4) Uani 1 1 d .
H8A H 0.0500 0.8690 0.7060 0.054 Uiso 1 1 calc R
H8B H 0.0356 0.8541 0.6265 0.054 Uiso 1 1 calc R
H8C H 0.1224 0.8907 0.6668 0.054 Uiso 1 1 calc R
C9 C 0.13440(8) 0.49299(14) 0.90309(6) 0.0171(3) Uani 1 1 d .
H9 H 0.0849 0.4366 0.8882 0.021 Uiso 1 1 calc R
C10 C 0.11402(11) 0.60207(17) 0.95248(7) 0.0296(3) Uani 1 1 d .
H10A H 0.1625 0.6514 0.9734 0.044 Uiso 1 1 calc R
H10B H 0.0903 0.5544 0.9869 0.044 Uiso 1 1 calc R
H10C H 0.0761 0.6707 0.9289 0.044 Uiso 1 1 calc R
C11 C 0.19761(9) 0.38825(16) 0.93494(7) 0.0252(3) Uani 1 1 d .
H11A H 0.2093 0.3219 0.9010 0.038 Uiso 1 1 calc R
H11B H 0.1781 0.3357 0.9703 0.038 Uiso 1 1 calc R
H11C H 0.2461 0.4397 0.9541 0.038 Uiso 1 1 calc R
C12 C -0.02200(8) 0.20391(14) 0.64169(7) 0.0171(3) Uani 1 1 d .
C13 C -0.07413(8) 0.12878(15) 0.67571(7) 0.0209(3) Uani 1 1 d .
H13 H -0.0744 0.1490 0.7214 0.025 Uiso 1 1 calc R
C14 C -0.12492(9) 0.02594(16) 0.64352(8) 0.0270(3) Uani 1 1 d .
H14 H -0.1594 -0.0231 0.6675 0.032 Uiso 1 1 calc R
C15 C -0.12621(9) -0.00654(16) 0.57675(8) 0.0290(3) Uani 1 1 d .
H15 H -0.1618 -0.0758 0.5548 0.035 Uiso 1 1 calc R
C16 C -0.07471(9) 0.06380(16) 0.54288(8) 0.0276(3) Uani 1 1 d .
H16 H -0.0747 0.0419 0.4973 0.033 Uiso 1 1 calc R
C17 C -0.02284(8) 0.16623(15) 0.57449(7) 0.0225(3) Uani 1 1 d .
H17 H 0.0127 0.2118 0.5504 0.027 Uiso 1 1 calc R
H3 H 0.0535(10) 0.3448(19) 0.6480(9) 0.024(4) Uiso 1 1 d .

loop_
_atom_site_aniso_label
_atom_site_aniso_U_11
_atom_site_aniso_U_22
_atom_site_aniso_U_33
_atom_site_aniso_U_23
_atom_site_aniso_U_13
_atom_site_aniso_U_12
Fe1 0.01206(14) 0.01289(15) 0.01252(14) 0.000 0.00007(9) 0.000
N1 0.0154(5) 0.0152(5) 0.0137(5) -0.0004(4) 0.0004(4) -0.0022(4)
N2 0.0138(5) 0.0156(5) 0.0145(5) 0.0004(4) 0.0011(4) -0.0010(4)
N3 0.0162(5) 0.0176(6) 0.0182(5) -0.0017(4) 0.0038(4) -0.0009(4)
C1 0.0144(6) 0.0133(6) 0.0142(6) -0.0008(5) 0.0016(5) 0.0019(5)
C2 0.0147(6) 0.0172(6) 0.0203(6) -0.0018(5) 0.0023(5) -0.0024(5)
C3 0.0159(6) 0.0177(6) 0.0193(6) -0.0018(5) 0.0004(5) -0.0036(5)
C4 0.0229(7) 0.0366(9) 0.0242(7) 0.0015(6) -0.0055(6) -0.0117(6)
C5 0.0204(7) 0.0294(8) 0.0250(7) 0.0029(6) 0.0040(6) -0.0080(6)
C6 0.0189(6) 0.0223(7) 0.0149(6) 0.0033(5) -0.0005(5) -0.0027(5)
C7 0.0328(8) 0.0421(9) 0.0181(7) -0.0044(6) 0.0070(6) -0.0092(7)
C8 0.0434(10) 0.0272(8) 0.0325(8) 0.0091(7) -0.0069(7) 0.0063(7)
C9 0.0203(6) 0.0169(6) 0.0132(6) 0.0016(5) 0.0006(5) -0.0030(5)
C10 0.0451(9) 0.0255(8) 0.0192(7) 0.0000(6) 0.0086(6) 0.0033(7)
C11 0.0275(7) 0.0241(7) 0.0223(7) 0.0047(6) -0.0002(6) 0.0026(6)
C12 0.0156(6) 0.0146(6) 0.0197(6) -0.0013(5) -0.0002(5) 0.0049(5)
C13 0.0217(7) 0.0192(7) 0.0208(7) -0.0007(5) 0.0008(5) 0.0004(5)
C14 0.0259(7) 0.0196(7) 0.0337(8) 0.0012(6) 0.0004(6) -0.0029(6)
C15 0.0283(8) 0.0190(7) 0.0346(8) -0.0076(6) -0.0080(6) -0.0004(6)
C16 0.0302(8) 0.0274(8) 0.0222(7) -0.0093(6) -0.0040(6) 0.0073(6)
C17 0.0228(7) 0.0239(7) 0.0206(7) -0.0026(5) 0.0030(5) 0.0044(6)

loop_
_atom_type_symbol
_atom_type_description
_atom_type_scat_dispersion_real
_atom_type_scat_dispersion_imag
_atom_type_scat_source
C C 0.0033 0.0016 'International Tables Vol C Tables 4.2.6.8 and 6.1.1.4'
H H 0.0000 0.0000 'International Tables Vol C Tables 4.2.6.8 and 6.1.1.4'
N N 0.0061 0.0033 'International Tables Vol C Tables 4.2.6.8 and 6.1.1.4'
Fe Fe 0.3463 0.8444 'International Tables Vol C Tables 4.2.6.8 and 6.1.1.4'

loop_
_geom_angle_atom_site_label_1
_geom_angle_atom_site_label_2
_geom_angle_atom_site_label_3
_geom_angle
_geom_angle_site_symmetry_1
_geom_angle_site_symmetry_3
N3 Fe1 N3 114.40(7) 2_556 .
N3 Fe1 C1 107.03(5) 2_556 2_556
N3 Fe1 C1 109.87(5) . 2_556
N3 Fe1 C1 109.87(5) 2_556 .
N3 Fe1 C1 107.03(5) . .
C1 Fe1 C1 108.52(7) 2_556 .
C1 N1 C3 111.38(11) . .
C1 N1 C9 121.13(11) . .
C3 N1 C9 127.16(11) . .
C1 N2 C2 111.69(11) . .
C1 N2 C6 121.04(11) . .
C2 N2 C6 127.09(11) . .
C12 N3 Fe1 125.46(9) . .
C12 N3 H3 109.7(12) . .
Fe1 N3 H3 120.4(12) . .
N2 C1 N1 103.95(11) . .
N2 C1 Fe1 124.16(9) . .
N1 C1 Fe1 131.16(9) . .
C3 C2 N2 106.11(11) . .
C3 C2 C5 128.10(12) . .
N2 C2 C5 125.79(12) . .
C2 C3 N1 106.87(11) . .
C2 C3 C4 127.66(13) . .
N1 C3 C4 125.48(12) . .
C3 C4 H4A 109.5 . .
C3 C4 H4B 109.5 . .
H4A C4 H4B 109.5 . .
C3 C4 H4C 109.5 . .
H4A C4 H4C 109.5 . .
H4B C4 H4C 109.5 . .
C2 C5 H5A 109.5 . .
C2 C5 H5B 109.5 . .
H5A C5 H5B 109.5 . .
C2 C5 H5C 109.5 . .
H5A C5 H5C 109.5 . .
H5B C5 H5C 109.5 . .
N2 C6 C7 112.52(12) . .
N2 C6 C8 111.39(12) . .
C7 C6 C8 112.99(13) . .
N2 C6 H6 106.5 . .
C7 C6 H6 106.5 . .
C8 C6 H6 106.5 . .
C6 C7 H7A 109.5 . .
C6 C7 H7B 109.5 . .
H7A C7 H7B 109.5 . .
C6 C7 H7C 109.5 . .
H7A C7 H7C 109.5 . .
H7B C7 H7C 109.5 . .
C6 C8 H8A 109.5 . .
C6 C8 H8B 109.5 . .
H8A C8 H8B 109.5 . .
C6 C8 H8C 109.5 . .
H8A C8 H8C 109.5 . .
H8B C8 H8C 109.5 . .
N1 C9 C10 111.07(11) . .
N1 C9 C11 113.47(11) . .
C10 C9 C11 112.77(12) . .
N1 C9 H9 106.3 . .
C10 C9 H9 106.3 . .
C11 C9 H9 106.3 . .
C9 C10 H10A 109.5 . .
C9 C10 H10B 109.5 . .
H10A C10 H10B 109.5 . .
C9 C10 H10C 109.5 . .
H10A C10 H10C 109.5 . .
H10B C10 H10C 109.5 . .
C9 C11 H11A 109.5 . .
C9 C11 H11B 109.5 . .
H11A C11 H11B 109.5 . .
C9 C11 H11C 109.5 . .
H11A C11 H11C 109.5 . .
H11B C11 H11C 109.5 . .
N3 C12 C17 123.29(13) . .
N3 C12 C13 119.97(12) . .
C17 C12 C13 116.71(12) . .
C14 C13 C12 121.09(13) . .
C14 C13 H13 119.5 . .
C12 C13 H13 119.5 . .
C13 C14 C15 121.10(14) . .
C13 C14 H14 119.5 . .
C15 C14 H14 119.5 . .
C16 C15 C14 118.76(14) . .
C16 C15 H15 120.6 . .
C14 C15 H15 120.6 . .
C15 C16 C17 120.95(14) . .
C15 C16 H16 119.5 . .
C17 C16 H16 119.5 . .
C16 C17 C12 121.35(14) . .
C16 C17 H17 119.3 . .
C12 C17 H17 119.3 . .

loop_
_geom_bond_atom_site_label_1
_geom_bond_atom_site_label_2
_geom_bond_distance
_geom_bond_site_symmetry_2
Fe1 N3 1.9987(11) 2_556
Fe1 N3 1.9988(11) .
Fe1 C1 2.1479(13) 2_556
Fe1 C1 2.1480(13) .
N1 C1 1.3652(16) .
N1 C3 1.3969(17) .
N1 C9 1.4814(16) .
N2 C1 1.3613(17) .
N2 C2 1.4024(17) .
N2 C6 1.4792(16) .
N3 C12 1.3799(17) .
N3 H3 0.843(18) .
C2 C3 1.3532(19) .
C2 C5 1.4954(19) .
C3 C4 1.4954(18) .
C4 H4A 0.9800 .
C4 H4B 0.9800 .
C4 H4C 0.9800 .
C5 H5A 0.9800 .
C5 H5B 0.9800 .
C5 H5C 0.9800 .
C6 C7 1.521(2) .
C6 C8 1.522(2) .
C6 H6 1.0000 .
C7 H7A 0.9800 .
C7 H7B 0.9800 .
C7 H7C 0.9800 .
C8 H8A 0.9800 .
C8 H8B 0.9800 .
C8 H8C 0.9800 .
C9 C10 1.523(2) .
C9 C11 1.5230(19) .
C9 H9 1.0000 .
C10 H10A 0.9800 .
C10 H10B 0.9800 .
C10 H10C 0.9800 .
C11 H11A 0.9800 .
C11 H11B 0.9800 .
C11 H11C 0.9800 .
C12 C17 1.4113(19) .
C12 C13 1.413(2) .
C13 C14 1.388(2) .
C13 H13 0.9500 .
C14 C15 1.390(2) .
C14 H14 0.9500 .
C15 C16 1.381(2) .
C15 H15 0.9500 .
C16 C17 1.391(2) .
C16 H16 0.9500 .
C17 H17 0.9500 .

loop_
_geom_torsion_atom_site_label_1
_geom_torsion_atom_site_label_2
_geom_torsion_atom_site_label_3
_geom_torsion_atom_site_label_4
_geom_torsion
_geom_torsion_site_symmetry_1
N3 Fe1 N3 C12 52.22(10) 2_556
C1 Fe1 N3 C12 -68.18(12) 2_556
C1 Fe1 N3 C12 174.18(10) .
C2 N2 C1 N1 0.81(14) .
C6 N2 C1 N1 -174.60(11) .
C2 N2 C1 Fe1 -170.32(9) .
C6 N2 C1 Fe1 14.27(16) .
C3 N1 C1 N2 -0.69(14) .
C9 N1 C1 N2 173.15(11) .
C3 N1 C1 Fe1 169.56(10) .
C9 N1 C1 Fe1 -16.60(18) .
N3 Fe1 C1 N2 177.62(10) 2_556
N3 Fe1 C1 N2 52.86(11) .
C1 Fe1 C1 N2 -65.66(9) 2_556
N3 Fe1 C1 N1 9.09(13) 2_556
N3 Fe1 C1 N1 -115.68(12) .
C1 Fe1 C1 N1 125.80(13) 2_556
C1 N2 C2 C3 -0.64(15) .
C6 N2 C2 C3 174.42(12) .
C1 N2 C2 C5 178.57(13) .
C6 N2 C2 C5 -6.4(2) .
N2 C2 C3 N1 0.19(15) .
C5 C2 C3 N1 -179.00(13) .
N2 C2 C3 C4 -179.99(14) .
C5 C2 C3 C4 0.8(2) .
C1 N1 C3 C2 0.32(15) .
C9 N1 C3 C2 -173.06(12) .
C1 N1 C3 C4 -179.50(13) .
C9 N1 C3 C4 7.1(2) .
C1 N2 C6 C7 -115.66(14) .
C2 N2 C6 C7 69.69(17) .
C1 N2 C6 C8 116.28(14) .
C2 N2 C6 C8 -58.37(18) .
C1 N1 C9 C10 -106.33(14) .
C3 N1 C9 C10 66.46(17) .
C1 N1 C9 C11 125.39(13) .
C3 N1 C9 C11 -61.81(17) .
Fe1 N3 C12 C17 152.54(11) .
Fe1 N3 C12 C13 -25.45(17) .
N3 C12 C13 C14 176.40(13) .
C17 C12 C13 C14 -1.7(2) .
C12 C13 C14 C15 0.0(2) .
C13 C14 C15 C16 1.2(2) .
C14 C15 C16 C17 -0.6(2) .
C15 C16 C17 C12 -1.2(2) .
N3 C12 C17 C16 -175.71(13) .
C13 C12 C17 C16 2.3(2) .
